data_7214177
loop_
_publ_author_name
'Wan, Chong-Qing'
'Zhang, Ya'
'Sun, Xin-Zhan'
'Yan, Hao-Jie'

_publ_section_title
;
 A series of 2-D and 3-D silver(i) coordination polymers constructed from
 a new angular-shaped di-2-pyrazinylsulfide: role of anions in molecular
 construction
;
_journal_issue 14
_journal_name_full CrystEngComm
_journal_page_first 2959
_journal_paper_doi 10.1039/c3ce42404a
_journal_volume 16
_journal_year 2014
_chemical_formula_sum 'C14 H6 Ag2 F10 N4 O4 S'
_chemical_formula_weight 732.03
_chemical_name_systematic
; 
 ? 
;
_space_group_IT_number 15
_symmetry_cell_setting monoclinic
_symmetry_space_group_name_Hall '-C 2yc'
_symmetry_space_group_name_H-M 'C 1 2/c 1'
_atom_sites_solution_hydrogens geom
_atom_sites_solution_primary direct
_atom_sites_solution_secondary difmap
_audit_creation_method SHELXL-97
_cell_angle_alpha 90.00
_cell_angle_beta 128.1470(10)
_cell_angle_gamma 90.00
_cell_formula_units_Z 8
_cell_length_a 18.7675(4)
_cell_length_b 22.3080(4)
_cell_length_c 13.9336(5)
_cell_measurement_temperature 296(2)
_cell_volume 4587.6(2)
_computing_cell_refinement '<i>APEX2</i> and <i>SAINT</i> (Bruker 2007)'
_computing_data_collection '<i>APEX2</i> (Bruker 2007)'
_computing_data_reduction <i>SAINT</i>
_computing_molecular_graphics '<i>SHELXTL</i> (Sheldrick, 2008)'
_computing_publication_material
;
<i>SHELXTL</i> and <i>PLATON</i> (Spek, 2009)
;
_computing_structure_refinement 'SHELXL-97 (Sheldrick, 2008)'
_computing_structure_solution 'SHELXS-97 (Sheldrick, 2008)'
_diffrn_ambient_temperature 296(2)
_diffrn_measured_fraction_theta_full 0.989
_diffrn_measured_fraction_theta_max 0.989
_diffrn_measurement_device_type 'Bruker APEXII CCD area detector'
_diffrn_measurement_method \w-scans
_diffrn_radiation_monochromator graphite
_diffrn_radiation_source 'fine-focus sealed tube'
_diffrn_radiation_type MoK\a
_diffrn_radiation_wavelength 0.71073
_diffrn_reflns_av_R_equivalents 0.0372
_diffrn_reflns_av_sigmaI/netI 0.0420
_diffrn_reflns_limit_h_max 24
_diffrn_reflns_limit_h_min -24
_diffrn_reflns_limit_k_max 29
_diffrn_reflns_limit_k_min -29
_diffrn_reflns_limit_l_max 18
_diffrn_reflns_limit_l_min -18
_diffrn_reflns_number 20228
_diffrn_reflns_theta_full 27.98
_diffrn_reflns_theta_max 27.98
_diffrn_reflns_theta_min 1.65
_exptl_absorpt_coefficient_mu 1.908
_exptl_absorpt_correction_T_max 0.7456
_exptl_absorpt_correction_T_min 0.6164
_exptl_absorpt_correction_type multi-scan
_exptl_absorpt_process_details '<i>SADABS</i> (Bruker, 2007)'
_exptl_crystal_colour colorless
_exptl_crystal_density_diffrn 2.120
_exptl_crystal_density_method 'not measured'
_exptl_crystal_description Block
_exptl_crystal_F_000 2800
_exptl_crystal_size_max 0.40
_exptl_crystal_size_mid 0.30
_exptl_crystal_size_min 0.20
_refine_diff_density_max 1.027
_refine_diff_density_min -1.507
_refine_diff_density_rms 0.090
_refine_ls_extinction_method none
_refine_ls_goodness_of_fit_ref 1.042
_refine_ls_hydrogen_treatment mixed
_refine_ls_matrix_type full
_refine_ls_number_parameters 316
_refine_ls_number_reflns 5473
_refine_ls_number_restraints 66
_refine_ls_restrained_S_all 1.062
_refine_ls_R_factor_all 0.1198
_refine_ls_R_factor_gt 0.0574
_refine_ls_shift/su_max 0.001
_refine_ls_shift/su_mean 0.000
_refine_ls_structure_factor_coef Fsqd
_refine_ls_weighting_details 'calc w=1/[\s^2^(Fo^2^)+(0.0815P)^2^+8.4853P] where P=(Fo^2^+2Fc^2^)/3'
_refine_ls_weighting_scheme calc
_refine_ls_wR_factor_gt 0.1534
_refine_ls_wR_factor_ref 0.1868
_reflns_number_gt 2692
_reflns_number_total 5473
_reflns_threshold_expression >2sigma(I)
_cod_data_source_file c3ce42404a.txt
_cod_data_source_block complex7
_cod_depositor_comments
;
The following automatic conversions were performed:

'_symmetry_cell_setting' value 'Monoclinic' changed to 'monoclinic'
according to
/usr/data/users/saulius/crontab/automatic-downloads/current/RSC/lib/dictionaries/cif_core.dic
dictionary named 'cif_core.dic' version 2.4.2 from 2011-04-26.

Automatic conversion script
Id: cif_fix_values 2281 2013-09-26 08:29:07Z andrius 
;
_cod_original_sg_symbol_H-M C2/c
_cod_database_code 7214177

loop_
_symmetry_equiv_pos_as_xyz
'x, y, z'
'-x, y, -z+1/2'
'x+1/2, y+1/2, z'
'-x+1/2, y+1/2, -z+1/2'
'-x, -y, -z'
'x, -y, z-1/2'
'-x+1/2, -y+1/2, -z'
'x+1/2, -y+1/2, z-1/2'

loop_
_atom_site_label
_atom_site_type_symbol
_atom_site_fract_x
_atom_site_fract_y
_atom_site_fract_z
_atom_site_U_iso_or_equiv
_atom_site_adp_type
_atom_site_occupancy
_atom_site_symmetry_multiplicity
_atom_site_calc_flag
_atom_site_refinement_flags
Ag1 Ag 0.51953(4) 0.57169(3) 0.64919(6) 0.0847(3) Uani 1 1 d .
Ag2 Ag 0.64420(6) 0.25986(3) 0.82663(7) 0.1181(4) Uani 1 1 d .
S1 S 0.39101(11) 0.44653(8) 0.50477(16) 0.0704(5) Uani 1 1 d .
F1 F 0.7812(5) 0.6582(5) 1.1385(8) 0.249(5) Uani 1 1 d DU
F2 F 0.7962(7) 0.6473(8) 0.9999(11) 0.303(7) Uani 1 1 d DU
F3 F 0.9094(5) 0.5861(7) 1.1937(12) 0.325(8) Uani 1 1 d DU
F4 F 0.8048(8) 0.5464(7) 1.1808(12) 0.293(7) Uani 1 1 d DU
F5 F 0.8143(7) 0.5271(8) 1.0489(11) 0.329(9) Uani 1 1 d DU
F6 F 0.4591(6) 0.1977(6) 0.9494(9) 0.226(5) Uani 1 1 d .
F7 F 0.5835(6) 0.1593(5) 1.1022(6) 0.237(5) Uani 1 1 d .
F8 F 0.4458(6) 0.1146(5) 0.8056(9) 0.222(4) Uani 1 1 d .
F9 F 0.5589(9) 0.0701(4) 0.9545(15) 0.278(8) Uani 1 1 d .
F10 F 0.4498(9) 0.0816(7) 0.9556(14) 0.292(7) Uani 1 1 d .
O1 O 0.6401(5) 0.5874(4) 0.8680(6) 0.141(3) Uani 1 1 d U
O2 O 0.6213(5) 0.6070(4) 1.0025(7) 0.133(2) Uani 1 1 d U
O3 O 0.5495(5) 0.2420(3) 0.8852(6) 0.133(2) Uani 1 1 d .
O4 O 0.6591(4) 0.1772(3) 0.9859(6) 0.118(2) Uani 1 1 d .
N1 N 0.5621(4) 0.4718(2) 0.6767(4) 0.0644(13) Uani 1 1 d .
N2 N 0.6179(4) 0.3548(3) 0.7479(5) 0.0763(15) Uani 1 1 d .
N3 N 0.3854(4) 0.3625(3) 0.3630(5) 0.0783(15) Uani 1 1 d .
N4 N 0.2441(4) 0.3001(3) 0.3302(5) 0.0782(16) Uani 1 1 d .
C1 C 0.5042(4) 0.4265(3) 0.6197(5) 0.0571(14) Uani 1 1 d .
C2 C 0.5326(5) 0.3676(3) 0.6574(6) 0.0712(18) Uani 1 1 d .
H2A H 0.4906 0.3366 0.6180 0.085 Uiso 1 1 calc R
C3 C 0.6761(5) 0.3997(4) 0.7991(6) 0.085(2) Uani 1 1 d .
H3A H 0.7372 0.3916 0.8597 0.102 Uiso 1 1 calc R
C4 C 0.6488(5) 0.4580(4) 0.7654(7) 0.083(2) Uani 1 1 d .
H4A H 0.6915 0.4886 0.8050 0.100 Uiso 1 1 calc R
C5 C 0.3482(4) 0.3796(3) 0.4161(5) 0.0617(15) Uani 1 1 d .
C6 C 0.2793(4) 0.3490(3) 0.3999(6) 0.0687(16) Uani 1 1 d .
H6A H 0.2558 0.3625 0.4384 0.082 Uiso 1 1 calc R
C7 C 0.2809(6) 0.2828(4) 0.2793(7) 0.092(2) Uani 1 1 d .
H7A H 0.2587 0.2485 0.2310 0.111 Uiso 1 1 calc R
C8 C 0.3515(6) 0.3137(4) 0.2952(7) 0.091(2) Uani 1 1 d .
H8A H 0.3754 0.2998 0.2574 0.110 Uiso 1 1 calc R
C9 C 0.6654(6) 0.6032(5) 0.9668(8) 0.100(2) Uani 1 1 d U
C10 C 0.7632(8) 0.6215(8) 1.0533(10) 0.154(4) Uani 1 1 d DU
C11 C 0.8223(10) 0.5717(10) 1.1081(16) 0.221(7) Uani 1 1 d DU
C12 C 0.5866(6) 0.1970(4) 0.9482(7) 0.091(2) Uani 1 1 d .
C13 C 0.5334(8) 0.1656(6) 0.9831(11) 0.132(4) Uani 1 1 d U
C14 C 0.5014(12) 0.1078(10) 0.9333(17) 0.171(5) Uani 1 1 d U

loop_
_atom_site_aniso_label
_atom_site_aniso_U_11
_atom_site_aniso_U_22
_atom_site_aniso_U_33
_atom_site_aniso_U_23
_atom_site_aniso_U_13
_atom_site_aniso_U_12
Ag1 0.0770(4) 0.0830(4) 0.0985(5) -0.0024(3) 0.0564(4) -0.0032(3)
Ag2 0.1497(7) 0.1024(6) 0.1166(6) 0.0449(4) 0.0895(6) 0.0638(5)
S1 0.0604(9) 0.0600(9) 0.0765(11) 0.0005(8) 0.0351(9) -0.0006(8)
F1 0.145(6) 0.299(11) 0.173(7) -0.153(8) 0.033(5) -0.021(7)
F2 0.176(8) 0.460(19) 0.219(10) 0.038(12) 0.096(8) -0.125(10)
F3 0.067(4) 0.50(2) 0.277(11) -0.144(12) 0.042(6) -0.019(7)
F4 0.151(8) 0.371(17) 0.212(12) 0.034(11) 0.040(8) 0.021(9)
F5 0.153(8) 0.425(18) 0.215(11) -0.142(12) 0.016(7) 0.091(10)
F6 0.162(7) 0.328(14) 0.217(9) 0.021(9) 0.132(7) 0.071(8)
F7 0.229(9) 0.342(13) 0.096(5) 0.047(6) 0.078(6) -0.058(9)
F8 0.158(7) 0.269(11) 0.173(8) -0.048(8) 0.070(6) -0.051(7)
F9 0.241(12) 0.139(7) 0.44(2) 0.042(9) 0.206(15) 0.035(7)
F10 0.251(13) 0.344(16) 0.350(17) 0.004(12) 0.220(13) -0.096(11)
O1 0.125(5) 0.180(7) 0.075(4) -0.029(4) 0.040(4) -0.033(5)
O2 0.110(5) 0.164(6) 0.132(5) -0.026(5) 0.078(4) -0.011(4)
O3 0.145(6) 0.120(5) 0.110(5) 0.038(4) 0.067(5) 0.061(5)
O4 0.091(4) 0.128(5) 0.126(5) 0.007(4) 0.064(4) 0.023(4)
N1 0.064(3) 0.068(3) 0.058(3) -0.004(3) 0.036(3) -0.006(3)
N2 0.071(4) 0.082(4) 0.059(3) 0.004(3) 0.032(3) 0.008(3)
N3 0.081(4) 0.077(4) 0.076(4) -0.003(3) 0.048(3) -0.003(3)
N4 0.077(4) 0.077(4) 0.066(3) -0.013(3) 0.037(3) -0.017(3)
C1 0.061(3) 0.063(4) 0.050(3) 0.003(3) 0.036(3) -0.004(3)
C2 0.068(4) 0.071(4) 0.063(4) 0.008(3) 0.035(4) 0.003(3)
C3 0.065(4) 0.109(6) 0.059(4) 0.003(4) 0.028(4) 0.011(5)
C4 0.062(4) 0.095(6) 0.073(5) -0.009(4) 0.032(4) -0.011(4)
C5 0.058(3) 0.062(4) 0.054(3) 0.004(3) 0.029(3) 0.001(3)
C6 0.062(4) 0.068(4) 0.064(4) 0.001(3) 0.033(3) -0.002(3)
C7 0.110(6) 0.082(5) 0.080(5) -0.023(4) 0.056(5) -0.015(5)
C8 0.096(6) 0.099(6) 0.085(5) -0.021(5) 0.058(5) -0.015(5)
C9 0.080(5) 0.131(6) 0.075(5) -0.024(4) 0.041(4) -0.031(5)
C10 0.085(6) 0.269(12) 0.095(6) -0.046(8) 0.049(6) -0.025(7)
C11 0.087(8) 0.355(16) 0.151(12) -0.087(12) 0.038(9) -0.002(10)
C12 0.088(6) 0.096(6) 0.065(5) 0.002(4) 0.035(5) 0.013(5)
C13 0.116(8) 0.145(10) 0.105(8) 0.024(7) 0.053(7) 0.015(8)
C14 0.145(11) 0.191(14) 0.167(12) 0.032(11) 0.091(10) -0.005(11)

loop_
_atom_type_symbol
_atom_type_description
_atom_type_scat_dispersion_real
_atom_type_scat_dispersion_imag
_atom_type_scat_source
C C 0.0033 0.0016 'International Tables Vol C Tables 4.2.6.8 and 6.1.1.4'
H H 0.0000 0.0000 'International Tables Vol C Tables 4.2.6.8 and 6.1.1.4'
N N 0.0061 0.0033 'International Tables Vol C Tables 4.2.6.8 and 6.1.1.4'
O O 0.0106 0.0060 'International Tables Vol C Tables 4.2.6.8 and 6.1.1.4'
F F 0.0171 0.0103 'International Tables Vol C Tables 4.2.6.8 and 6.1.1.4'
S S 0.1246 0.1234 'International Tables Vol C Tables 4.2.6.8 and 6.1.1.4'
Ag Ag -0.8971 1.1015 'International Tables Vol C Tables 4.2.6.8 and 6.1.1.4'

loop_
_geom_angle_atom_site_label_1
_geom_angle_atom_site_label_2
_geom_angle_atom_site_label_3
_geom_angle
_geom_angle_site_symmetry_1
_geom_angle_site_symmetry_3
O2 Ag1 N1 124.8(3) 2_656 .
O2 Ag1 N3 102.2(2) 2_656 5_666
N1 Ag1 N3 113.9(2) . 5_666
O2 Ag1 O1 139.1(3) 2_656 .
N1 Ag1 O1 88.4(2) . .
N3 Ag1 O1 81.1(2) 5_666 .
O2 Ag1 Ag1 92.8(2) 2_656 2_656
N1 Ag1 Ag1 95.37(12) . 2_656
N3 Ag1 Ag1 128.65(15) 5_666 2_656
O1 Ag1 Ag1 57.5(2) . 2_656
N4 Ag2 N2 118.9(2) 8_556 .
N4 Ag2 O3 131.8(2) 8_556 .
N2 Ag2 O3 109.2(2) . .
C1 S1 C5 101.1(3) . .
C9 O1 Ag1 151.2(8) . .
C9 O2 Ag1 107.0(6) . 2_656
C12 O3 Ag2 99.6(6) . .
C1 N1 C4 117.2(6) . .
C1 N1 Ag1 124.1(4) . .
C4 N1 Ag1 118.2(5) . .
C2 N2 C3 117.6(6) . .
C2 N2 Ag2 115.6(5) . .
C3 N2 Ag2 125.5(5) . .
C8 N3 C5 116.2(7) . .
C8 N3 Ag1 120.4(5) . 5_666
C5 N3 Ag1 121.8(5) . 5_666
C7 N4 C6 116.3(7) . .
C7 N4 Ag2 120.9(5) . 8_455
C6 N4 Ag2 121.8(5) . 8_455
N1 C1 C2 120.7(6) . .
N1 C1 S1 115.8(5) . .
C2 C1 S1 123.3(5) . .
N2 C2 C1 121.3(6) . .
N2 C2 H2A 119.4 . .
C1 C2 H2A 119.4 . .
N2 C3 C4 121.8(7) . .
N2 C3 H3A 119.1 . .
C4 C3 H3A 119.1 . .
N1 C4 C3 121.2(7) . .
N1 C4 H4A 119.4 . .
C3 C4 H4A 119.4 . .
N3 C5 C6 122.2(6) . .
N3 C5 S1 116.9(5) . .
C6 C5 S1 120.9(5) . .
N4 C6 C5 121.8(7) . .
N4 C6 H6A 119.1 . .
C5 C6 H6A 119.1 . .
N4 C7 C8 122.4(7) . .
N4 C7 H7A 118.8 . .
C8 C7 H7A 118.8 . .
N3 C8 C7 121.1(8) . .
N3 C8 H8A 119.5 . .
C7 C8 H8A 119.5 . .
O1 C9 O2 127.6(9) . .
O1 C9 C10 115.0(9) . .
O2 C9 C10 117.5(9) . .
F1 C10 F2 106.6(15) . .
F1 C10 C11 109.0(12) . .
F2 C10 C11 99.2(14) . .
F1 C10 C9 113.6(10) . .
F2 C10 C9 114.9(10) . .
C11 C10 C9 112.5(13) . .
F5 C11 F3 111.3(16) . .
F5 C11 F4 100.2(19) . .
F3 C11 F4 99.2(16) . .
F5 C11 C10 122.5(16) . .
F3 C11 C10 114.3(17) . .
F4 C11 C10 105.0(15) . .
O4 C12 O3 127.1(10) . .
O4 C12 C13 118.7(9) . .
O3 C12 C13 114.2(9) . .
F7 C13 F6 105.8(12) . .
F7 C13 C14 106.2(13) . .
F6 C13 C14 106.0(14) . .
F7 C13 C12 110.7(10) . .
F6 C13 C12 112.3(11) . .
C14 C13 C12 115.3(13) . .
F9 C14 F10 107.3(18) . .
F9 C14 F8 103.2(19) . .
F10 C14 F8 105.5(15) . .
F9 C14 C13 117.1(17) . .
F10 C14 C13 116.0(19) . .
F8 C14 C13 106.3(14) . .

loop_
_geom_bond_atom_site_label_1
_geom_bond_atom_site_label_2
_geom_bond_distance
_geom_bond_site_symmetry_2
Ag1 O2 2.275(7) 2_656
Ag1 N1 2.318(5) .
Ag1 N3 2.397(6) 5_666
Ag1 O1 2.453(6) .
Ag1 Ag1 3.3126(12) 2_656
Ag2 N4 2.278(6) 8_556
Ag2 N2 2.294(6) .
Ag2 O3 2.403(9) .
S1 C1 1.753(6) .
S1 C5 1.782(7) .
F1 C10 1.304(12) .
F2 C10 1.354(12) .
F3 C11 1.338(14) .
F4 C11 1.364(16) .
F5 C11 1.241(15) .
F6 C13 1.368(13) .
F7 C13 1.315(12) .
F8 C14 1.409(18) .
F9 C14 1.251(19) .
F10 C14 1.324(17) .
O1 C9 1.198(10) .
O2 C9 1.203(11) .
O2 Ag1 2.275(7) 2_656
O3 C12 1.228(10) .
O4 C12 1.200(10) .
N1 C1 1.328(8) .
N1 C4 1.337(9) .
N2 C2 1.319(8) .
N2 C3 1.320(10) .
N3 C8 1.320(9) .
N3 C5 1.348(8) .
N3 Ag1 2.397(6) 5_666
N4 C7 1.318(10) .
N4 C6 1.333(8) .
N4 Ag2 2.278(6) 8_455
C1 C2 1.395(9) .
C2 H2A 0.9300 .
C3 C4 1.370(11) .
C3 H3A 0.9300 .
C4 H4A 0.9300 .
C5 C6 1.352(9) .
C6 H6A 0.9300 .
C7 C8 1.384(11) .
C7 H7A 0.9300 .
C8 H8A 0.9300 .
C9 C10 1.502(13) .
C10 C11 1.41(2) .
C12 C13 1.525(15) .
C13 C14 1.41(2) .

loop_
_geom_torsion_atom_site_label_1
_geom_torsion_atom_site_label_2
_geom_torsion_atom_site_label_3
_geom_torsion_atom_site_label_4
_geom_torsion
_geom_torsion_site_symmetry_1
O2 Ag1 O1 C9 23.8(18) 2_656
N1 Ag1 O1 C9 -123.4(16) .
N3 Ag1 O1 C9 122.1(16) 5_666
Ag1 Ag1 O1 C9 -26.1(15) 2_656
N4 Ag2 O3 C12 17.2(7) 8_556
N2 Ag2 O3 C12 -165.4(5) .
O2 Ag1 N1 C1 -12.2(6) 2_656
N3 Ag1 N1 C1 -138.3(4) 5_666
O1 Ag1 N1 C1 142.2(5) .
Ag1 Ag1 N1 C1 85.0(4) 2_656
O2 Ag1 N1 C4 175.9(5) 2_656
N3 Ag1 N1 C4 49.8(5) 5_666
O1 Ag1 N1 C4 -29.7(5) .
Ag1 Ag1 N1 C4 -86.9(5) 2_656
N4 Ag2 N2 C2 123.4(5) 8_556
O3 Ag2 N2 C2 -54.3(5) .
N4 Ag2 N2 C3 -70.2(6) 8_556
O3 Ag2 N2 C3 112.1(6) .
C4 N1 C1 C2 4.4(9) .
Ag1 N1 C1 C2 -167.6(4) .
C4 N1 C1 S1 179.5(5) .
Ag1 N1 C1 S1 7.5(6) .
C5 S1 C1 N1 158.1(4) .
C5 S1 C1 C2 -26.8(6) .
C3 N2 C2 C1 -2.0(9) .
Ag2 N2 C2 C1 165.5(5) .
N1 C1 C2 N2 -2.2(9) .
S1 C1 C2 N2 -177.0(5) .
C2 N2 C3 C4 3.9(11) .
Ag2 N2 C3 C4 -162.2(6) .
C1 N1 C4 C3 -2.5(10) .
Ag1 N1 C4 C3 169.9(6) .
N2 C3 C4 N1 -1.7(12) .
C8 N3 C5 C6 -0.9(10) .
Ag1 N3 C5 C6 164.7(5) 5_666
C8 N3 C5 S1 -178.4(6) .
Ag1 N3 C5 S1 -12.8(7) 5_666
C1 S1 C5 N3 -62.5(5) .
C1 S1 C5 C6 119.9(5) .
C7 N4 C6 C5 0.8(10) .
Ag2 N4 C6 C5 170.0(5) 8_455
N3 C5 C6 N4 0.0(10) .
S1 C5 C6 N4 177.4(5) .
C6 N4 C7 C8 -0.9(12) .
Ag2 N4 C7 C8 -170.2(6) 8_455
C5 N3 C8 C7 0.8(11) .
Ag1 N3 C8 C7 -165.0(6) 5_666
N4 C7 C8 N3 0.0(13) .
Ag1 O1 C9 O2 23(2) .
Ag1 O1 C9 C10 -155.8(13) .
Ag1 O2 C9 O1 4.1(15) 2_656
Ag1 O2 C9 C10 -177.4(10) 2_656
O1 C9 C10 F1 155.9(13) .
O2 C9 C10 F1 -22.9(19) .
O1 C9 C10 F2 33(2) .
O2 C9 C10 F2 -146.0(14) .
O1 C9 C10 C11 -79.7(15) .
O2 C9 C10 C11 101.6(15) .
F1 C10 C11 F5 172.9(19) .
F2 C10 C11 F5 -76(2) .
C9 C10 C11 F5 46(3) .
F1 C10 C11 F3 -48(2) .
F2 C10 C11 F3 63.6(18) .
C9 C10 C11 F3 -174.5(13) .
F1 C10 C11 F4 60.1(16) .
F2 C10 C11 F4 171.2(11) .
C9 C10 C11 F4 -66.9(14) .
Ag2 O3 C12 O4 12.7(10) .
Ag2 O3 C12 C13 -169.3(7) .
O4 C12 C13 F7 53.0(15) .
O3 C12 C13 F7 -125.2(11) .
O4 C12 C13 F6 170.9(9) .
O3 C12 C13 F6 -7.3(14) .
O4 C12 C13 C14 -67.5(14) .
O3 C12 C13 C14 114.3(13) .
F7 C13 C14 F9 -67(2) .
F6 C13 C14 F9 -179.0(16) .
C12 C13 C14 F9 56(2) .
F7 C13 C14 F10 61.6(19) .
F6 C13 C14 F10 -50.6(18) .
C12 C13 C14 F10 -175.4(13) .
F7 C13 C14 F8 178.5(12) .
F6 C13 C14 F8 66.3(16) .
C12 C13 C14 F8 -58.5(17) .
